data_2107394
loop_
_publ_author_name
'Carre, D.'
'Guittard, M.'
'Adolphe, C.'

_publ_section_title
;
 Structure cristalline du sulfure de lanthane et d'indium La3 In S6
;
_journal_name_full 'Acta Crystallographica B (24,1968-38,1982)'
_journal_page_first 3499
_journal_page_last 3501
_journal_volume 34
_journal_year 1978
_chemical_formula_sum 'In La3 S6'
_chemical_name_systematic 'La3 In S6'
_space_group_IT_number 18
_symmetry_space_group_name_Hall 'P 2 2ab'
_symmetry_space_group_name_H-M 'P 21 21 2'
_cell_angle_alpha 90
_cell_angle_beta 90
_cell_angle_gamma 90
_cell_formula_units_Z 4
_cell_length_a 16.912
_cell_length_b 13.946
_cell_length_c 4.079
_cell_volume 962.052
_citation_journal_id_ASTM ACBCAR
_cod_data_source_file Carre_ACBCAR_1978_1736.cif
_cod_data_source_block In1La3S6
_cod_original_cell_volume 962.0516
_cod_original_formula_sum 'In1 La3 S6'
_cod_database_code 2107394

loop_
_symmetry_equiv_pos_as_xyz
x,y,z
-x,-y,z
x+1/2,-y+1/2,-z
-x+1/2,y+1/2,-z

loop_
_atom_site_label
_atom_site_type_symbol
_atom_site_fract_x
_atom_site_fract_y
_atom_site_fract_z
_atom_site_occupancy
_atom_site_U_iso_or_equiv
S5 S-2 0.2554 0.113 0.248 1 0.0
La2 La+3 0.10858 0.25069 0.2587 1 0.0
S6 S-2 0.1018 0.4795 0.253 1 0.0
In2 In+3 0 0 0.4127 1 0.0
In1 In+3 0 0.5 0.7537 1 0.0
S2 S-2 0.4827 0.1863 0.247 1 0.0
La3 La+3 0.35698 0.19043 0.7457 1 0.0
S4 S-2 0.2173 0.3226 0.759 1 0.0
La1 La+3 0.28022 0.46285 0.2548 1 0.0
S3 S-2 0.3942 0.3921 0.755 1 0.0
S1 S-2 0.087 0.1012 0.766 1 0.0
